data_4312471
loop_
_publ_author_name
'Chuanjiang Hu'
'Robert M. Chin'
'Thoi D. Nguyen'
'Khoi T. Nguyen'
'Paul S. Wagenknecht'
'Lawrence C. Nathan'

_publ_contact_author_address
;
         Department of Chemistry
         San Jose State University
         San Jose, CA 95192
;
_publ_contact_author_email pwagen@jupiter.sjsu.edu
_publ_contact_author_fax 408-924-4945
_publ_contact_author_name 'Paul S. Wagenknecht'
_publ_contact_author_phone 408-924-5008
_publ_section_title
;
 Chemistry of Constrained Dioxocyclam Ligands with Co(III): Unusual
 Examples of C-H and C-N Bond Cleavage
;
_journal_name_full 'Inorganic Chemistry'
_journal_page_first 7602
_journal_page_last 7607
_journal_paper_doi 10.1021/ic0302027
_journal_volume 42
_journal_year 2003
_chemical_formula_moiety 'C13 H23 Co N4 O3, 3 (H2 O), 2 (H O0.50)'
_chemical_formula_sum 'C13 H31 Co N4 O7'
_chemical_formula_weight 414.35
_chemical_name_systematic
;
  ?
;
_space_group_IT_number 12
_symmetry_cell_setting monoclinic
_symmetry_space_group_name_Hall '-C 2y'
_symmetry_space_group_name_H-M 'C 1 2/m 1'
_atom_sites_solution_hydrogens geom
_atom_sites_solution_primary Patterson
_atom_sites_solution_secondary difmap
_audit_creation_method 'Siemens SHELXTL v. 5.03 1994'
_cell_angle_alpha 90.00
_cell_angle_beta 105.115(6)
_cell_angle_gamma 90.00
_cell_formula_units_Z 4
_cell_length_a 17.824(2)
_cell_length_b 9.189(2)
_cell_length_c 11.3108(13)
_cell_measurement_reflns_used 27
_cell_measurement_temperature 298
_cell_measurement_theta_max 12.50
_cell_measurement_theta_min 4.92
_cell_volume 1788.4(5)
_computing_cell_refinement 'Siemens XSCANS v. 2.2 1995'
_computing_data_collection 'Siemens XSCANS v. 2.2 1995'
_computing_data_reduction 'Siemens XSCANS v. 2.2 1995'
_computing_molecular_graphics 'Siemens SHELXTL v. 5.03 1994'
_computing_publication_material 'Siemens SHELXTL v. 5.03 1994'
_computing_structure_refinement 'Siemens SHELXTL v. 5.03 1994'
_computing_structure_solution 'Siemens SHELXTL v. 5.03 1994'
_diffrn_ambient_temperature 298
_diffrn_measurement_device 'Siemens Bruker AXS P4'
_diffrn_measurement_method '\w scans'
_diffrn_radiation_monochromator graphite
_diffrn_radiation_source 'fine-focus sealed tube'
_diffrn_radiation_type MoK\a
_diffrn_radiation_wavelength 0.71073
_diffrn_reflns_av_R_equivalents 0.0279
_diffrn_reflns_av_sigmaI/netI 0.0518
_diffrn_reflns_limit_h_max 20
_diffrn_reflns_limit_h_min -21
_diffrn_reflns_limit_k_max 10
_diffrn_reflns_limit_k_min 0
_diffrn_reflns_limit_l_max 13
_diffrn_reflns_limit_l_min 0
_diffrn_reflns_number 2088
_diffrn_reflns_theta_max 24.99
_diffrn_reflns_theta_min 1.86
_diffrn_standards_decay_% 0.0
_diffrn_standards_interval_count 97
_diffrn_standards_number 3
_exptl_absorpt_coefficient_mu 1.003
_exptl_absorpt_correction_T_max 0.905
_exptl_absorpt_correction_T_min 0.547
_exptl_absorpt_correction_type empirical
_exptl_absorpt_process_details ' S.Parkin,et.al.,J.Appl.Crystallog.,1995,28,53-56'
_exptl_crystal_colour red-orange
_exptl_crystal_density_diffrn 1.539
_exptl_crystal_description pillar
_exptl_crystal_F_000 880.0
_exptl_crystal_size_max 0.58
_exptl_crystal_size_mid 0.15
_exptl_crystal_size_min 0.10
_refine_diff_density_max 1.199
_refine_diff_density_min -0.382
_refine_diff_density_rms 0.098
_refine_ls_extinction_coef 0.0028(6)
_refine_ls_extinction_expression Fc^*^=kFc[1+0.001xFc^2^\l^3^/sin(2\q)]^-1/4^
_refine_ls_extinction_method ' SHELXL v. 5.03  1994'
_refine_ls_goodness_of_fit_ref 1.103
_refine_ls_hydrogen_treatment none
_refine_ls_matrix_type full
_refine_ls_number_parameters 125
_refine_ls_number_reflns 1679
_refine_ls_number_restraints 0
_refine_ls_R_factor_gt 0.0433
_refine_ls_shift/su_max 0.000
_refine_ls_shift/su_mean 0.000
_refine_ls_structure_factor_coef Fsqd
_refine_ls_weighting_details 'w=1/[\s^2^(Fo^2^)+(0.0618P)^2^+2.0112P] where P=(Fo^2^+2Fc^2^)/3'
_refine_ls_weighting_scheme calc
_refine_ls_wR_factor_ref 0.1169
_reflns_number_gt 1466
_reflns_number_total 1679
_reflns_threshold_expression >2sigma(I)
_cod_data_source_file ic0302027_1.cif
_cod_data_source_block 1
_cod_depositor_comments
;
The following automatic conversions were performed:

'_symmetry_cell_setting' value 'Monoclinic' changed to 'monoclinic'
according to the built-in table from CIF Core dictionary named
'cif_core.dic' version 2.4.1 from 2010-06-29.

Automatic conversion script
Id: cif_fix_values 1646 2011-03-28 12:23:43Z adriana 
;
_cod_database_code 4312471

loop_
_symmetry_equiv_pos_as_xyz
'x, y, z'
'-x, y, -z'
'x+1/2, y+1/2, z'
'-x+1/2, y+1/2, -z'
'-x, -y, -z'
'x, -y, z'
'-x+1/2, -y+1/2, -z'
'x+1/2, -y+1/2, z'

loop_
_atom_site_aniso_label
_atom_site_aniso_U_11
_atom_site_aniso_U_22
_atom_site_aniso_U_33
_atom_site_aniso_U_23
_atom_site_aniso_U_13
_atom_site_aniso_U_12
Co 0.0191(3) 0.0197(3) 0.0190(3) 0.000 0.0049(2) 0.000
O1 0.0374(11) 0.0251(11) 0.0296(11) 0.0072(9) 0.0080(9) 0.0003(9)
N1 0.0319(13) 0.0183(11) 0.0250(11) -0.0005(10) 0.0087(10) -0.0006(10)
N2 0.0235(12) 0.0289(12) 0.0198(11) -0.0028(10) 0.0050(9) -0.0003(10)
C1 0.032(2) 0.025(2) 0.025(2) 0.000 0.010(2) 0.000
C2 0.0172(12) 0.0249(14) 0.0253(13) 0.0034(11) 0.0053(10) -0.0006(10)
C3 0.056(2) 0.0209(14) 0.032(2) -0.0017(13) 0.0136(15) 0.0026(14)
C4 0.043(2) 0.0252(14) 0.033(2) -0.0077(13) 0.0129(14) -0.0054(14)
C5 0.031(2) 0.042(2) 0.0213(13) -0.0082(13) -0.0016(12) -0.0039(14)
C6 0.041(3) 0.050(3) 0.021(2) 0.000 0.002(2) 0.000
C7 0.0220(14) 0.036(2) 0.0300(14) -0.0028(13) 0.0082(11) 0.0022(12)
C8 0.016(2) 0.034(2) 0.025(2) 0.000 0.0012(15) 0.000
O2 0.026(2) 0.027(2) 0.063(2) 0.000 0.0169(15) 0.000
O3 0.033(2) 0.040(2) 0.066(2) 0.000 0.002(2) 0.000
O4 0.053(2) 0.086(3) 0.052(2) 0.000 0.009(2) 0.000
O5 0.115(3) 0.087(3) 0.047(2) 0.000(2) 0.031(2) 0.015(2)

loop_
_atom_site_label
_atom_site_type_symbol
_atom_site_fract_x
_atom_site_fract_y
_atom_site_fract_z
_atom_site_U_iso_or_equiv
_atom_site_thermal_displace_type
_atom_site_occupancy
_atom_site_calc_flag
_atom_site_refinement_flags
_atom_site_disorder_group
Co Co 0.65539(3) 0.5000 0.63319(4) 0.0193(2) Uani 1 d S .
O1 O 0.62616(12) 0.7558(2) 0.3252(2) 0.0308(5) Uani 1 d . .
N1 N 0.64331(14) 0.6529(3) 0.5145(2) 0.0248(5) Uani 1 d . .
N2 N 0.65454(13) 0.6544(3) 0.7506(2) 0.0242(5) Uani 1 d . .
C1 C 0.6403(2) 0.5000 0.3369(4) 0.0267(9) Uani 1 d S .
H1A H 0.6890 0.5000 0.3139 0.032 Uiso 1 calc SR .
H1B H 0.5994 0.5000 0.2611 0.032 Uiso 1 calc SR .
C2 C 0.63560(15) 0.6454(3) 0.3964(2) 0.0225(6) Uani 1 d . .
C3 C 0.6399(2) 0.7999(3) 0.5640(3) 0.0359(7) Uani 1 d . .
H3A H 0.5864 0.8327 0.5467 0.043 Uiso 1 calc R .
H3B H 0.6687 0.8676 0.5268 0.043 Uiso 1 calc R .
C4 C 0.6755(2) 0.7930(3) 0.7018(3) 0.0330(7) Uani 1 d . .
H4A H 0.7316 0.8008 0.7192 0.040 Uiso 1 calc R .
H4B H 0.6567 0.8737 0.7413 0.040 Uiso 1 calc R .
C5 C 0.7013(2) 0.6389(4) 0.8803(2) 0.0331(7) Uani 1 d . .
H5A H 0.6901 0.7208 0.9270 0.040 Uiso 1 calc R .
H5B H 0.7560 0.6435 0.8824 0.040 Uiso 1 calc R .
C6 C 0.6866(3) 0.5000 0.9416(4) 0.0385(11) Uani 1 d S .
H6A H 0.7192 0.5000 1.0250 0.046 Uiso 1 calc SR .
H6B H 0.6330 0.5000 0.9460 0.046 Uiso 1 calc SR .
C7 C 0.5682(2) 0.6405(3) 0.7350(3) 0.0291(7) Uani 1 d . .
H7A H 0.5400 0.7214 0.6890 0.035 Uiso 1 calc R .
H7B H 0.5558 0.6333 0.8133 0.035 Uiso 1 calc R .
C8 C 0.5516(2) 0.5000 0.6640(4) 0.0257(9) Uani 1 d S .
H8 H 0.5069 0.5000 0.5918 0.031 Uiso 1 calc SR .
O2 O 0.7794(2) 0.5000 0.6677(3) 0.0378(8) Uani 1 d S .
H02A H 0.8083 0.5727 0.6643 0.057 Uiso 1 d R .
O3 O 0.5178(2) 1.0000 0.2910(3) 0.0486(9) Uani 1 d S .
H03A H 0.5487 0.9294 0.3156 0.073 Uiso 1 d R .
O4 O 0.3989(2) 1.0000 0.0644(4) 0.0647(12) Uani 1 d S .
H04A H 0.4401 1.0000 0.1227 0.097 Uiso 1 d SR .
H04B H 0.4227 1.0000 0.0084 0.097 Uiso 1 d SR .
O5 O 0.5824(2) 0.7463(4) 0.0667(3) 0.0812(11) Uani 1 d . .
H05A H 0.5458 0.7431 0.1021 0.122 Uiso 1 d R .
H05B H 0.5908 0.8361 0.0577 0.122 Uiso 1 d R .

loop_
_atom_type_symbol
_atom_type_description
_atom_type_scat_dispersion_real
_atom_type_scat_dispersion_imag
_atom_type_scat_source
C C 0.0033 0.0016 'International Tables Vol C Tables 4.2.6.8 and 6.1.1.4'
H H 0.0000 0.0000 'International Tables Vol C Tables 4.2.6.8 and 6.1.1.4'
N N 0.0061 0.0033 'International Tables Vol C Tables 4.2.6.8 and 6.1.1.4'
O O 0.0106 0.0060 'International Tables Vol C Tables 4.2.6.8 and 6.1.1.4'
Co Co 0.3494 0.9721 'International Tables Vol C Tables 4.2.6.8 and 6.1.1.4'

loop_
_geom_angle_atom_site_label_1
_geom_angle_atom_site_label_2
_geom_angle_atom_site_label_3
_geom_angle
_geom_angle_site_symmetry_1
_geom_angle_site_symmetry_3
_geom_angle_publ_flag
N1 Co N1 94.33(14) 6_565 . ?
N1 Co N2 173.31(10) 6_565 . ?
N1 Co N2 85.62(10) . . ?
N1 Co N2 85.62(10) 6_565 6_565 ?
N1 Co N2 173.31(10) . 6_565 ?
N2 Co N2 93.65(14) . 6_565 ?
N1 Co C8 100.65(11) 6_565 . ?
N1 Co C8 100.65(11) . . ?
N2 Co C8 72.82(10) . . ?
N2 Co C8 72.82(10) 6_565 . ?
N1 Co O2 92.84(10) 6_565 . ?
N1 Co O2 92.84(9) . . ?
N2 Co O2 93.85(9) . . ?
N2 Co O2 93.85(9) 6_565 . ?
C8 Co O2 160.1(2) . . ?
N1 Co C7 88.53(10) 6_565 6_565 ?
N1 Co C7 136.58(10) . 6_565 ?
N2 Co C7 86.93(10) . 6_565 ?
N2 Co C7 36.73(9) 6_565 6_565 ?
C8 Co C7 36.79(8) . 6_565 ?
O2 Co C7 130.34(10) . 6_565 ?
N1 Co C7 136.58(10) 6_565 . ?
N1 Co C7 88.53(10) . . ?
N2 Co C7 36.73(9) . . ?
N2 Co C7 86.93(10) 6_565 . ?
C8 Co C7 36.79(8) . . ?
O2 Co C7 130.34(10) . . ?
C7 Co C7 61.69(14) 6_565 . ?
C2 N1 C3 115.7(2) . . ?
C2 N1 Co 129.7(2) . . ?
C3 N1 Co 114.6(2) . . ?
C4 N2 C5 108.6(2) . . ?
C4 N2 C7 112.4(2) . . ?
C5 N2 C7 113.4(2) . . ?
C4 N2 Co 109.1(2) . . ?
C5 N2 Co 119.9(2) . . ?
C7 N2 Co 92.7(2) . . ?
C2 C1 C2 124.7(3) . 6_565 ?
C2 C1 H1A 106.1 . . ?
C2 C1 H1A 106.1 6_565 . ?
C2 C1 H1B 106.1 . . ?
C2 C1 H1B 106.1 6_565 . ?
H1A C1 H1B 106.3 . . ?
O1 C2 N1 124.2(3) . . ?
O1 C2 C1 115.8(2) . . ?
N1 C2 C1 119.9(3) . . ?
N1 C3 C4 107.7(2) . . ?
N1 C3 H3A 110.2 . . ?
C4 C3 H3A 110.2 . . ?
N1 C3 H3B 110.2 . . ?
C4 C3 H3B 110.2 . . ?
H3A C3 H3B 108.5 . . ?
N2 C4 C3 109.9(2) . . ?
N2 C4 H4A 109.7 . . ?
C3 C4 H4A 109.7 . . ?
N2 C4 H4B 109.68 . . ?
C3 C4 H4B 109.7 . . ?
H4A C4 H4B 108.2 . . ?
N2 C5 C6 114.4(3) . . ?
N2 C5 H5A 108.7 . . ?
C6 C5 H5A 108.7 . . ?
N2 C5 H5B 108.7 . . ?
C6 C5 H5B 108.7 . . ?
H5A C5 H5B 107.6 . . ?
C5 C6 C5 115.6(4) 6_565 . ?
C5 C6 H6A 108.4 6_565 . ?
C5 C6 H6A 108.4 . . ?
C5 C6 H6B 108.4 6_565 . ?
C5 C6 H6B 108.4 . . ?
H6A C6 H6B 107.4 . . ?
N2 C7 C8 100.9(2) . . ?
N2 C7 Co 50.55(12) . . ?
C8 C7 Co 51.5(2) . . ?
N2 C7 H7A 111.60 . . ?
C8 C7 H7A 111.6 . . ?
Co C7 H7A 116.33 . . ?
N2 C7 H7B 111.60 . . ?
C8 C7 H7B 111.6 . . ?
Co C7 H7B 134.28 . . ?
H7A C7 H7B 109.4 . . ?
C7 C8 C7 117.7(3) . 6_565 ?
C7 C8 Co 91.7(2) . . ?
C7 C8 Co 91.7(2) 6_565 . ?
C7 C8 H8 116.6 . . ?
C7 C8 H8 116.6 6_565 . ?
Co C8 H8 116.62 . . ?
Co O2 H02A 126.84 . . ?
H04A O4 H04B 94.5 . . ?
H05A O5 H05B 105.5 . . ?

loop_
_geom_bond_atom_site_label_1
_geom_bond_atom_site_label_2
_geom_bond_distance
_geom_bond_site_symmetry_2
_geom_bond_publ_flag
Co N1 1.916(2) 6_565 ?
Co N1 1.916(2) . ?
Co N2 1.946(2) . ?
Co N2 1.946(2) 6_565 ?
Co C8 1.970(4) . ?
Co O2 2.143(3) . ?
Co C7 2.517(3) 6_565 ?
Co C7 2.517(3) . ?
O1 C2 1.279(3) . ?
N1 C2 1.309(3) . ?
N1 C3 1.470(4) . ?
N2 C4 1.474(4) . ?
N2 C5 1.493(3) . ?
N2 C7 1.507(4) . ?
C1 C2 1.508(3) . ?
C1 C2 1.508(3) 6_565 ?
C1 H1A 0.97 . ?
C1 H1B 0.97 . ?
C3 C4 1.523(5) . ?
C3 H3A 0.97 . ?
C3 H3B 0.97 . ?
C4 H4A 0.97 . ?
C4 H4B 0.97 . ?
C5 C6 1.508(4) . ?
C5 H5A 0.97 . ?
C5 H5B 0.97 . ?
C6 C5 1.508(4) 6_565 ?
C6 H6A 0.97 . ?
C6 H6B 0.97 . ?
C7 C8 1.508(3) . ?
C7 H7A 0.97 . ?
C7 H7B 0.97 . ?
C8 C7 1.508(3) 6_565 ?
C8 H8 0.98 . ?
O2 H02A 0.85 . ?
O3 H03A 0.85 . ?
O4 H04A 0.85 . ?
O4 H04B 0.85 . ?
O5 H05A 0.85 . ?
O5 H05B 0.85 . ?
